data_4129181
loop_
_publ_author_name
'Arczy\'nski, Miros\/law'
'Stanek, Jan'
'Sieklucka, Barbara'
'Dunbar, Kim R.'
'Pinkowicz, Dawid'

_publ_section_title
;
 Site-Selective Photoswitching of Two Distinct Magnetic Chromophores in a
 Propeller-Like Molecule To Achieve Four Different Magnetic States.
;
_journal_name_full 'Journal of the American Chemical Society'
_journal_paper_doi 10.1021/jacs.9b09576
_journal_year 2019
_chemical_formula_moiety 'C144 H124 Fe4 N32 W2'
_chemical_formula_sum 'C144 H124 Fe4 N32 W2'
_chemical_formula_weight 2897.87
_space_group_crystal_system tetragonal
_space_group_IT_number 88
_space_group_name_Hall '-I 4ad'
_space_group_name_H-M_alt 'I 41/a :2'
_atom_sites_solution_hydrogens geom
_atom_sites_solution_primary dual
_audit_creation_date 2017-07-20
_audit_creation_method
;
Olex2 1.2
(compiled 2017.02.23 svn.r3390 for OlexSys, GUI svn.r5320)
;
_audit_update_record
;
2017-08-02 # Formatted by publCIF

;
_cell_angle_alpha 90
_cell_angle_beta 90
_cell_angle_gamma 90
_cell_formula_units_Z 8
_cell_length_a 23.7611(14)
_cell_length_b 23.7611(14)
_cell_length_c 63.745(4)
_cell_measurement_reflns_used 9538
_cell_measurement_temperature 293(2)
_cell_measurement_theta_max 23.42
_cell_measurement_theta_min 2.56
_cell_volume 35990(4)
_computing_molecular_graphics 'Olex2 (Dolomanov et al., 2009)'
_computing_publication_material 'Olex2 (Dolomanov et al., 2009)'
_computing_structure_refinement 'ShelXL (Sheldrick, 2015)'
_computing_structure_solution 'ShelXT (Sheldrick, 2015)'
_diffrn_ambient_temperature 293(2)
_diffrn_measured_fraction_theta_full 0.998
_diffrn_measured_fraction_theta_max 0.999
_diffrn_measurement_device_type 'Bruker D8 QUEST ECO Photon 50'
_diffrn_measurement_method '\f and \w scans'
_diffrn_radiation_type MoK\a
_diffrn_radiation_wavelength 0.71073
_diffrn_reflns_av_R_equivalents 0.0569
_diffrn_reflns_av_unetI/netI 0.0373
_diffrn_reflns_Laue_measured_fraction_full 0.998
_diffrn_reflns_Laue_measured_fraction_max 0.999
_diffrn_reflns_limit_h_max 30
_diffrn_reflns_limit_h_min -30
_diffrn_reflns_limit_k_max 30
_diffrn_reflns_limit_k_min -29
_diffrn_reflns_limit_l_max 81
_diffrn_reflns_limit_l_min -81
_diffrn_reflns_number 128647
_diffrn_reflns_point_group_measured_fraction_full 0.998
_diffrn_reflns_point_group_measured_fraction_max 0.999
_diffrn_reflns_theta_full 25.242
_diffrn_reflns_theta_max 27.102
_diffrn_reflns_theta_min 2.395
_diffrn_standards_number 0
_exptl_absorpt_coefficient_mu 1.634
_exptl_absorpt_correction_T_max 0.7456
_exptl_absorpt_correction_T_min 0.5722
_exptl_absorpt_correction_type multi-scan
_exptl_absorpt_process_details
;
SADABS-2016/2 (Bruker,2016/2) was used for absorption correction.
wR2(int) was 0.0969 before and 0.0695 after correction.
The Ratio of minimum to maximum transmission is 0.7674.
The \l/2 correction factor is Not present.
;
_exptl_crystal_density_diffrn 1.068
_exptl_crystal_description block
_exptl_crystal_F_000 11712
_exptl_crystal_size_max 0.65
_exptl_crystal_size_mid 0.55
_exptl_crystal_size_min 0.5
_platon_squeeze_details
;
TITL MA1002_Fe4W2_kapII_0m_a.res in I4(1)/a
CELL   23.7611   23.7611   63.7450     90.00     90.00     90.00
SPGR I41/a
# Solvent Accessible Volume =     13741
# Electrons Found in S.A.V. =      5043
# Note: Atoms in Void as Cxxx and Qxxx all others
Q101 0.391 0.336 0.125 !      19.95 eA-3
Q102 0.796 0.359 0.124 !      13.24 eA-3
Q103 0.412 0.952 0.125 !      12.85 eA-3
C104 0.877 0.268 0.124 !       8.65 eA-3
C105 0.213 0.339 0.077 !       8.17 eA-3
C106 0.572 0.756 0.126 !       7.87 eA-3
C107 0.605 0.961 0.167 !       6.97 eA-3
C108 0.787 0.170 0.168 !       6.44 eA-3
C109 0.477 0.629 0.078 !       5.03 eA-3
Q110 0.397 0.545 0.082 !       4.83 eA-3
Q111 0.906 0.818 0.084 !       4.67 eA-3
Q112 0.703 0.890 0.125 !       4.64 eA-3
C113 0.015 0.177 0.083 !       4.63 eA-3
Q114 0.575 0.350 0.084 !       4.55 eA-3
Q115 0.575 0.853 0.920 !       4.52 eA-3
C116 0.065 0.263 0.082 !       4.34 eA-3
Q117 0.619 0.152 0.673 !       4.15 eA-3
Q118 0.211 0.196 0.125 !       3.96 eA-3
C119 0.485 0.625 0.169 !       3.75 eA-3
Q120 0.804 0.959 0.127 !       3.70 eA-3
C121 0.896 0.267 0.168 !       3.54 eA-3
C122 0.313 0.654 0.173 !       3.53 eA-3
Q123 0.602 0.929 0.126 !       3.46 eA-3
Q124 0.909 0.429 0.129 !       3.15 eA-3
Q125 0.600 0.370 0.167 !       3.13 eA-3
Q126 0.142 0.624 0.125 !       3.02 eA-3
Q127 0.295 0.469 0.083 !       2.92 eA-3
Q128 0.720 0.702 0.167 !       2.86 eA-3
Q129 0.411 0.141 0.130 !       2.84 eA-3
Q130 0.859 0.605 0.076 !       2.80 eA-3
Q131 0.315 0.664 0.082 !       2.80 eA-3
C132 0.419 0.577 0.173 !       2.66 eA-3
C133 0.044 0.150 0.139 !       2.64 eA-3
Q134 0.916 0.126 0.098 !       2.56 eA-3
C135 0.550 0.963 0.177 !       2.56 eA-3
C136 0.515 0.866 0.124 !       2.54 eA-3
C137 0.491 0.656 0.096 !       2.54 eA-3
Q138 0.517 0.961 0.086 !       2.52 eA-3
Q139 0.519 0.484 0.083 !       2.51 eA-3
Q140 0.082 0.039 0.121 !       2.50 eA-3
C141 0.268 0.803 0.059 !       2.46 eA-3
C142 0.522 0.775 0.111 !       2.45 eA-3
Q143 0.300 0.477 0.167 !       2.41 eA-3
Q144 0.804 0.537 0.129 !       2.40 eA-3
Q145 0.502 0.442 0.082 !       2.40 eA-3
Q146 0.755 0.946 0.120 !       2.40 eA-3
Q147 0.115 0.029 0.133 !       2.37 eA-3
C148 0.104 0.297 0.133 !       2.34 eA-3
C149 0.546 0.843 0.106 !       2.34 eA-3
C150 0.424 0.636 0.149 !       2.32 eA-3
Q151 0.907 0.517 0.192 !       2.32 eA-3
C152 0.546 0.648 0.616 !       2.31 eA-3
C153 0.196 0.297 0.073 !       2.29 eA-3
C154 0.718 0.588 0.056 !       2.29 eA-3
C155 1.000 0.249 0.055 !       2.29 eA-3
C156 0.103 0.296 0.145 !       2.28 eA-3
C157 0.578 0.641 0.124 !       2.28 eA-3
Q158 0.076 0.465 0.176 !       2.26 eA-3
Q159 0.452 0.133 0.120 !       2.26 eA-3
C160 0.819 0.159 0.161 !       2.26 eA-3
C161 0.959 0.164 0.131 !       2.25 eA-3
C162 0.271 0.839 0.034 !       2.22 eA-3
C163 0.968 0.304 0.134 !       2.22 eA-3
Q164 0.202 0.273 0.097 !       2.18 eA-3
C165 0.381 0.717 0.152 !       2.17 eA-3
C166 0.881 0.224 0.101 !       2.15 eA-3
C167 0.408 0.713 0.627 !       2.15 eA-3
C168 0.451 0.569 0.152 !       2.15 eA-3
C169 0.820 0.146 0.075 !       2.14 eA-3
C170 0.197 0.261 0.158 !       2.14 eA-3
Q171 0.711 0.980 0.133 !       2.13 eA-3
Q172 0.663 0.767 0.126 !       2.11 eA-3
C173 0.997 0.190 0.186 !       2.10 eA-3
Q174 0.970 0.437 0.192 !       2.09 eA-3
C175 0.077 0.265 0.128 !       2.09 eA-3
C176 0.506 0.736 0.068 !       2.09 eA-3
C177 0.555 0.795 0.098 !       2.06 eA-3
C178 0.421 0.682 0.134 !       2.06 eA-3
Q179 0.360 0.304 0.079 !       2.04 eA-3
Q180 0.140 0.196 0.421 !       2.04 eA-3
Q181 0.559 0.613 0.126 !       2.03 eA-3
Q182 0.391 0.634 0.147 !       2.03 eA-3
Q183 0.955 0.589 0.172 !       2.03 eA-3
C184 0.988 0.106 0.090 !       2.02 eA-3
C185 0.962 0.203 0.130 !       2.02 eA-3
C186 0.484 0.795 0.198 !       2.01 eA-3
C187 0.484 0.511 0.076 !       2.01 eA-3
C188 0.500 0.749 0.058 !       2.00 eA-3
C189 0.430 0.740 0.102 !       2.00 eA-3
C190 0.025 0.247 0.128 !       2.00 eA-3
C191 0.210 0.022 0.233 !       1.99 eA-3
C192 0.422 0.752 0.092 !       1.96 eA-3
Q193 0.395 0.362 0.176 !       1.96 eA-3
Q194 0.658 0.937 0.122 !       1.95 eA-3
C195 0.163 0.323 0.085 !       1.95 eA-3
C196 0.754 0.197 0.072 !       1.95 eA-3
C197 0.251 0.303 0.174 !       1.94 eA-3
C198 0.647 0.673 0.136 !       1.93 eA-3
Q199 0.069 0.142 0.113 !       1.93 eA-3
;
_refine_diff_density_max 4.808
_refine_diff_density_min -2.537
_refine_diff_density_rms 0.221
_refine_ls_extinction_method none
_refine_ls_goodness_of_fit_ref 1.046
_refine_ls_hydrogen_treatment constr
_refine_ls_matrix_type full
_refine_ls_number_parameters 811
_refine_ls_number_reflns 19824
_refine_ls_number_restraints 530
_refine_ls_restrained_S_all 1.046
_refine_ls_R_factor_all 0.1457
_refine_ls_R_factor_gt 0.1064
_refine_ls_shift/su_max 0.001
_refine_ls_shift/su_mean 0.000
_refine_ls_structure_factor_coef Fsqd
_refine_ls_weighting_details 'w=1/[\s^2^(Fo^2^)+(0.1806P)^2^+744.3132P] where P=(Fo^2^+2Fc^2^)/3'
_refine_ls_weighting_scheme calc
_refine_ls_wR_factor_gt 0.2724
_refine_ls_wR_factor_ref 0.3301
_reflns_Friedel_coverage 0.000
_reflns_number_gt 14910
_reflns_number_total 19824
_reflns_threshold_expression 'I > 2\s(I)'
_cod_data_source_file ja9b09576_si_009.cif
_cod_data_source_block ma1002_fe4w2_kapii_0m_09__09_proba_sq
_cod_original_cell_volume 35990(5)
_cod_original_sg_symbol_H-M 'I 41/a'
_cod_database_code 4129181
_shelx_shelxl_version_number 2014/7
_shelx_space_group_comment
;
The symmetry employed for this shelxl refinement is uniquely defined
by the following loop, which should always be used as a source of
symmetry information in preference to the above space-group names.
They are only intended as comments.
;
_shelx_estimated_absorpt_t_max 0.495
_shelx_estimated_absorpt_t_min 0.416
_olex2_refinement_description
;
1. Twinned data refinement
 Scales: 0.368(2)
 0.632(2)
2. Fixed Uiso
 At 1.2 times of:
  All C(H) groups
 At 1.5 times of:
  All C(H,H,H) groups
3. Restrained distances
 C26-C37
 1.45 with sigma of 0.02
 C70-C59
 1.45 with sigma of 0.02
4. Restrained planarity
 C37, C26, C27, C38, C25, C29, C28, C30, C31, C33, C32, C34, C39, C36, C35,
 C40, N12, N11
 with sigma of 0.1
5. Uiso/Uaniso restraints and constraints
C40 \\sim C35 \\sim C34 \\sim C32 \\sim C39 \\sim C36 \\sim C33 \\sim C31 \\sim
C30 \\sim C28 \\sim C29 \\sim C25 \\sim C26 \\sim C27 \\sim C38 \\sim C37 \\sim
N12 \\sim N11: within 2A with sigma of 0.04 and sigma for terminal atoms of 0.08
C26 \\sim C37: within 2A with sigma of 0.007 and sigma for terminal atoms of
0.014
C40 \\sim C35 \\sim C34 \\sim C39 \\sim C36 \\sim N12 \\sim C33 \\sim C32 \\sim
C31 \\sim C30 \\sim C28 \\sim C29 \\sim N11 \\sim C25 \\sim C26 \\sim C27 \\sim
C38 \\sim C37: within 2A with sigma of 0.02 and sigma for terminal atoms of 0.04
C22 \\sim C11 \\sim C10 \\sim C21 \\sim C9 \\sim C13 \\sim C12 \\sim N9 \\sim
C14 \\sim C15 \\sim C16 \\sim N10 \\sim C17 \\sim C18 \\sim C23 \\sim C20 \\sim
C19 \\sim C24: within 2A with sigma of 0.02 and sigma for terminal atoms of 0.04
C52 \\sim C51 \\sim C50 \\sim C48 \\sim C49 \\sim N14 \\sim C45 \\sim N13 \\sim
C41 \\sim C42 \\sim C53 \\sim C54 \\sim C43 \\sim C44 \\sim C46 \\sim C47 \\sim
C55 \\sim C56: within 2A with sigma of 0.02 and sigma for terminal atoms of 0.04
C60 \\sim C59 \\sim C58 \\sim C57 \\sim N15 \\sim C61 \\sim C65 \\sim N16 \\sim
C68 \\sim C67 \\sim C66 \\sim C64 \\sim C63 \\sim C62 \\sim C70 \\sim C69 \\sim
C71 \\sim C72: within 2A with sigma of 0.02 and sigma for terminal atoms of 0.04
Uanis(C67) \\sim Ueq: with sigma of 0.01 and sigma for terminal atoms of 0.02
Uanis(C58) \\sim Ueq, Uanis(C59) \\sim Ueq: with sigma of 0.02 and sigma for
terminal atoms of 0.04
Uanis(C37) \\sim Ueq: with sigma of 0.01 and sigma for terminal atoms of 0.02
6.a Me refined with riding coordinates:
 C53(H53A,H53B,H53C), C54(H54A,H54B,H54C), C56(H56A,H56B,H56C), C69(H69A,H69B,
 H69C), C71(H71A,H71B,H71C), C72(H72A,H72B,H72C), C40(H40A,H40B,H40C), C39(H39A,
 H39B,H39C), C38(H38A,H38B,H38C), C37(H37A,H37B,H37C), C21(H21A,H21B,H21C),
 C22(H22A,H22B,H22C), C23(H23A,H23B,H23C), C24(H24A,H24B,H24C)
6.b Aromatic/amide H refined with riding coordinates:
 C41(H41), C46(H46), C47(H47), C62(H62), C63(H63), C68(H68), C25(H25),
 C30(H30), C31(H31), C36(H36), C20(H20), C15(H15), C14(H14), C9(H9)
6.c Fitted hexagon refined as free rotating group:
 C59(C58,C57,N15,C61,C60)
6.d Idealised Me refined as rotating group:
 C55(H55A,H55B,H55C), C70(H70A,H70B,H70C)
;
_platon_squeeze_void_probe_radius 1.20
_olex2_submission_special_instructions 'No special instructions were received'

loop_
_space_group_symop_operation_xyz
'x, y, z'
'-y+1/4, x+3/4, z+3/4'
'y+1/4, -x+1/4, z+1/4'
'-x, -y+1/2, z'
'x+1/2, y+1/2, z+1/2'
'-y+3/4, x+5/4, z+5/4'
'y+3/4, -x+3/4, z+3/4'
'-x+1/2, -y+1, z+1/2'
'-x, -y, -z'
'y-1/4, -x-3/4, -z-3/4'
'-y-1/4, x-1/4, -z-1/4'
'x, y-1/2, -z'
'-x+1/2, -y+1/2, -z+1/2'
'y+1/4, -x-1/4, -z-1/4'
'-y+1/4, x+1/4, -z+1/4'
'x+1/2, y, -z+1/2'

loop_
_atom_site_label
_atom_site_type_symbol
_atom_site_fract_x
_atom_site_fract_y
_atom_site_fract_z
_atom_site_U_iso_or_equiv
_atom_site_adp_type
_atom_site_occupancy
_atom_site_site_symmetry_order
_atom_site_calc_flag
_atom_site_refinement_flags_posn
_atom_site_refinement_flags_adp
C4 C 0.4657(5) 0.1519(5) 0.60395(19) 0.044(2) Uani 1 1 d . .
C6 C 0.3550(8) 0.1348(7) 0.5959(3) 0.074(5) Uani 1 1 d . .
C8 C 0.3747(7) 0.1148(8) 0.6554(3) 0.075(5) Uani 1 1 d . .
C5 C 0.3084(7) 0.1720(9) 0.6301(3) 0.072(5) Uani 1 1 d . .
C7 C 0.4049(8) 0.0647(6) 0.6220(3) 0.068(4) Uani 1 1 d . .
C1 C 0.4770(5) 0.1495(6) 0.64320(19) 0.047(3) Uani 1 1 d . .
C3 C 0.3999(5) 0.2250(6) 0.6485(2) 0.050(3) Uani 1 1 d . .
C2 C 0.3970(5) 0.2374(5) 0.60967(19) 0.045(3) Uani 1 1 d . .
C41 C 0.5775(6) 0.2592(5) 0.5543(2) 0.052(3) Uani 1 1 d . U
H41 H 0.5772 0.2785 0.5670 0.063 Uiso 1 1 calc R .
C42 C 0.5777(7) 0.2908(6) 0.5353(3) 0.066(4) Uani 1 1 d . U
C43 C 0.5766(8) 0.2639(8) 0.5158(2) 0.068(4) Uani 1 1 d . U
C44 C 0.5765(7) 0.2048(8) 0.5163(2) 0.065(3) Uani 1 1 d . U
C45 C 0.5759(7) 0.1750(7) 0.5354(2) 0.065(3) Uani 1 1 d . U
C46 C 0.5747(9) 0.1653(8) 0.4982(2) 0.086(4) Uani 1 1 d . U
H46 H 0.5733 0.1819 0.4850 0.103 Uiso 1 1 calc R .
C47 C 0.5748(8) 0.1120(9) 0.4985(3) 0.082(4) Uani 1 1 d . U
H47 H 0.5742 0.0927 0.4858 0.099 Uiso 1 1 calc R .
C48 C 0.5757(8) 0.0805(8) 0.5176(3) 0.075(4) Uani 1 1 d . U
C49 C 0.5748(7) 0.1125(7) 0.5367(2) 0.066(3) Uani 1 1 d . U
C50 C 0.5764(9) 0.0240(9) 0.5195(3) 0.085(5) Uani 1 1 d . U
C51 C 0.5769(10) -0.0015(8) 0.5388(4) 0.091(5) Uani 1 1 d . U
C52 C 0.5743(9) 0.0326(8) 0.5565(3) 0.087(5) Uani 1 1 d . U
C53 C 0.5783(10) 0.3501(6) 0.5386(3) 0.088(6) Uani 1 1 d . U
H53A H 0.5791 0.3579 0.5534 0.131 Uiso 1 1 calc R .
H53B H 0.6111 0.3660 0.5321 0.131 Uiso 1 1 calc R .
H53C H 0.5451 0.3665 0.5325 0.131 Uiso 1 1 calc R .
C54 C 0.5778(11) 0.2949(8) 0.4957(3) 0.101(7) Uani 1 1 d . U
H54A H 0.5767 0.2685 0.4843 0.151 Uiso 1 1 calc R .
H54B H 0.5458 0.3194 0.4949 0.151 Uiso 1 1 calc R .
H54C H 0.6117 0.3167 0.4949 0.151 Uiso 1 1 calc R .
C55 C 0.5746(10) -0.0121(10) 0.4981(4) 0.122(9) Uani 1 1 d . U
H55A H 0.5374 -0.0104 0.4922 0.183 Uiso 1 1 calc GR .
H55B H 0.5841 -0.0506 0.5010 0.183 Uiso 1 1 calc GR .
H55C H 0.6011 0.0032 0.4882 0.183 Uiso 1 1 calc GR .
C56 C 0.5771(14) -0.0639(10) 0.5420(4) 0.134(9) Uani 1 1 d . U
H56A H 0.5775 -0.0720 0.5568 0.201 Uiso 1 1 calc R .
H56B H 0.5441 -0.0799 0.5358 0.201 Uiso 1 1 calc R .
H56C H 0.6100 -0.0797 0.5356 0.201 Uiso 1 1 calc R .
C70 C 0.8365(11) 0.0612(18) 0.5611(6) 0.203(14) Uani 1 1 d D U
H70A H 0.8324 0.0321 0.5508 0.305 Uiso 1 1 calc GR .
H70B H 0.8511 0.0454 0.5739 0.305 Uiso 1 1 calc GR .
H70C H 0.8620 0.0894 0.5560 0.305 Uiso 1 1 calc GR .
C62 C 0.7585(12) 0.0017(14) 0.5861(5) 0.141(7) Uani 1 1 d . U
H62 H 0.7909 -0.0161 0.5814 0.169 Uiso 1 1 calc R .
C63 C 0.7251(12) -0.0237(12) 0.5988(5) 0.132(7) Uani 1 1 d . U
H63 H 0.7369 -0.0582 0.6041 0.158 Uiso 1 1 calc R .
C64 C 0.6667(11) -0.0022(11) 0.6060(4) 0.109(5) Uani 1 1 d . U
C65 C 0.6558(8) 0.0529(9) 0.5978(3) 0.086(4) Uani 1 1 d . U
C66 C 0.6331(12) -0.0314(12) 0.6167(4) 0.118(6) Uani 1 1 d . U
C67 C 0.5846(12) -0.0006(9) 0.6246(3) 0.100(5) Uani 1 1 d . U
C68 C 0.5714(9) 0.0522(8) 0.6151(3) 0.079(4) Uani 1 1 d . U
H68 H 0.5371 0.0692 0.6181 0.095 Uiso 1 1 calc R .
C69 C 0.8005(14) 0.1740(15) 0.5457(5) 0.182(13) Uani 1 1 d . U
H69A H 0.7813 0.2074 0.5410 0.273 Uiso 1 1 calc R .
H69B H 0.8313 0.1843 0.5546 0.273 Uiso 1 1 calc R .
H69C H 0.8146 0.1539 0.5337 0.273 Uiso 1 1 calc R .
C59 C 0.7797(5) 0.0878(9) 0.5654(3) 0.154(7) Uani 1 1 d D U
C58 C 0.7620(6) 0.1388(8) 0.5570(3) 0.140(7) Uani 1 1 d G U
C57 C 0.7098(6) 0.1608(6) 0.5626(2) 0.111(6) Uani 1 1 d G U
N15 N 0.6754(4) 0.1317(6) 0.5765(2) 0.089(4) Uani 1 1 d G U
C61 C 0.6931(6) 0.0807(6) 0.5849(2) 0.101(5) Uani 1 1 d G U
C60 C 0.7452(7) 0.0587(7) 0.5793(3) 0.133(6) Uani 1 1 d G U
C71 C 0.6412(14) -0.0943(13) 0.6228(5) 0.182(13) Uani 1 1 d . U
H71A H 0.6097 -0.1066 0.6310 0.273 Uiso 1 1 calc R .
H71B H 0.6437 -0.1166 0.6103 0.273 Uiso 1 1 calc R .
H71C H 0.6752 -0.0984 0.6308 0.273 Uiso 1 1 calc R .
C72 C 0.5357(11) -0.0254(11) 0.6397(4) 0.129(9) Uani 1 1 d . U
H72A H 0.5477 -0.0608 0.6454 0.193 Uiso 1 1 calc R .
H72B H 0.5285 0.0006 0.6509 0.193 Uiso 1 1 calc R .
H72C H 0.5019 -0.0309 0.6317 0.193 Uiso 1 1 calc R .
C25 C 0.6923(5) 0.1565(9) 0.6399(2) 0.074(4) Uani 1 1 d . U
H25 H 0.6793 0.1915 0.6355 0.089 Uiso 1 1 calc R .
C26 C 0.7469(5) 0.1383(8) 0.6321(2) 0.096(5) Uani 1 1 d D U
C27 C 0.7614(8) 0.0872(11) 0.6386(3) 0.115(6) Uani 1 1 d . U
C28 C 0.7322(9) 0.0549(12) 0.6516(4) 0.112(5) Uani 1 1 d . U
C29 C 0.6802(9) 0.0760(9) 0.6587(3) 0.092(5) Uani 1 1 d . U
C30 C 0.7455(11) -0.0054(12) 0.6581(4) 0.126(6) Uani 1 1 d . U
H30 H 0.7789 -0.0227 0.6541 0.151 Uiso 1 1 calc R .
C31 C 0.7090(14) -0.0316(12) 0.6693(4) 0.143(7) Uani 1 1 d . U
H31 H 0.7181 -0.0689 0.6721 0.172 Uiso 1 1 calc R .
C32 C 0.6595(13) -0.0144(11) 0.6779(4) 0.132(6) Uani 1 1 d . U
C33 C 0.6472(10) 0.0474(9) 0.6724(3) 0.099(5) Uani 1 1 d . U
C34 C 0.6325(15) -0.0374(13) 0.6931(5) 0.161(7) Uani 1 1 d . U
C35 C 0.5767(14) -0.0185(11) 0.6984(5) 0.146(7) Uani 1 1 d . U
C36 C 0.5611(11) 0.0384(9) 0.6928(4) 0.120(6) Uani 1 1 d . U
H36 H 0.5286 0.0547 0.6981 0.144 Uiso 1 1 calc R .
C40 C 0.5406(16) -0.0393(12) 0.7152(5) 0.201(14) Uani 1 1 d . U
H40A H 0.5057 -0.0189 0.7152 0.301 Uiso 1 1 calc R .
H40B H 0.5333 -0.0786 0.7131 0.301 Uiso 1 1 calc R .
H40C H 0.5591 -0.0339 0.7285 0.301 Uiso 1 1 calc R .
C39 C 0.6425(19) -0.0964(15) 0.7002(6) 0.220(15) Uani 1 1 d . U
H39A H 0.6179 -0.1049 0.7117 0.330 Uiso 1 1 calc R .
H39B H 0.6352 -0.1220 0.6889 0.330 Uiso 1 1 calc R .
H39C H 0.6809 -0.1004 0.7047 0.330 Uiso 1 1 calc R .
C38 C 0.8238(11) 0.0657(16) 0.6329(5) 0.160(11) Uani 1 1 d . U
H38A H 0.8412 0.0919 0.6235 0.240 Uiso 1 1 calc R .
H38B H 0.8457 0.0632 0.6456 0.240 Uiso 1 1 calc R .
H38C H 0.8216 0.0294 0.6264 0.240 Uiso 1 1 calc R .
C37 C 0.7728(9) 0.1795(11) 0.6185(3) 0.126(6) Uani 1 1 d D U
H37A H 0.7491 0.2121 0.6176 0.189 Uiso 1 1 calc R .
H37B H 0.8088 0.1900 0.6241 0.189 Uiso 1 1 calc R .
H37C H 0.7776 0.1636 0.6048 0.189 Uiso 1 1 calc R .
C20 C 0.4804(7) 0.1752(7) 0.6989(2) 0.063(3) Uani 1 1 d . U
H20 H 0.4617 0.1789 0.6862 0.076 Uiso 1 1 calc R .
C19 C 0.4494(9) 0.1748(9) 0.7169(3) 0.083(4) Uani 1 1 d . U
C18 C 0.4747(10) 0.1742(10) 0.7355(3) 0.092(5) Uani 1 1 d . U
C16 C 0.5347(10) 0.1716(9) 0.7370(3) 0.088(4) Uani 1 1 d . U
C17 C 0.5655(9) 0.1707(8) 0.7170(2) 0.076(4) Uani 1 1 d . U
C15 C 0.5660(9) 0.1708(11) 0.7554(3) 0.099(5) Uani 1 1 d . U
H15 H 0.5481 0.1716 0.7683 0.119 Uiso 1 1 calc R .
C14 C 0.6211(9) 0.1688(11) 0.7543(3) 0.103(5) Uani 1 1 d . U
H14 H 0.6403 0.1669 0.7670 0.123 Uiso 1 1 calc R .
C12 C 0.6539(10) 0.1692(11) 0.7364(3) 0.096(5) Uani 1 1 d . U
C13 C 0.6251(8) 0.1663(8) 0.7164(3) 0.074(4) Uani 1 1 d . U
C11 C 0.7136(11) 0.1672(13) 0.7346(4) 0.118(6) Uani 1 1 d . U
C10 C 0.7390(10) 0.1691(14) 0.7151(4) 0.121(6) Uani 1 1 d . U
C9 C 0.7067(8) 0.1675(10) 0.6961(3) 0.100(5) Uani 1 1 d . U
H9 H 0.7241 0.1664 0.6830 0.121 Uiso 1 1 calc R .
C21 C 0.8053(12) 0.1655(17) 0.7101(5) 0.180(13) Uani 1 1 d . U
H21A H 0.8110 0.1679 0.6952 0.270 Uiso 1 1 calc R .
H21B H 0.8244 0.1961 0.7169 0.270 Uiso 1 1 calc R .
H21C H 0.8199 0.1304 0.7152 0.270 Uiso 1 1 calc R .
C22 C 0.7511(10) 0.1693(18) 0.7541(5) 0.178(13) Uani 1 1 d . U
H22A H 0.7281 0.1677 0.7665 0.267 Uiso 1 1 calc R .
H22B H 0.7765 0.1379 0.7540 0.267 Uiso 1 1 calc R .
H22C H 0.7723 0.2037 0.7542 0.267 Uiso 1 1 calc R .
C23 C 0.4370(9) 0.1702(14) 0.7559(4) 0.131(9) Uani 1 1 d . U
H23A H 0.4607 0.1702 0.7681 0.196 Uiso 1 1 calc R .
H23B H 0.4121 0.2020 0.7565 0.196 Uiso 1 1 calc R .
H23C H 0.4154 0.1361 0.7555 0.196 Uiso 1 1 calc R .
C24 C 0.3853(9) 0.1767(12) 0.7143(3) 0.116(8) Uani 1 1 d . U
H24A H 0.3760 0.1768 0.6997 0.174 Uiso 1 1 calc R .
H24B H 0.3689 0.1442 0.7209 0.174 Uiso 1 1 calc R .
H24C H 0.3708 0.2102 0.7208 0.174 Uiso 1 1 calc R .
N4 N 0.5020(5) 0.1507(5) 0.59227(17) 0.050(2) Uani 1 1 d . .
N6 N 0.3321(7) 0.1285(10) 0.5807(3) 0.119(8) Uani 1 1 d . .
N8 N 0.3651(8) 0.0936(7) 0.6711(3) 0.097(5) Uani 1 1 d . .
N5 N 0.2600(7) 0.1838(9) 0.6336(3) 0.101(6) Uani 1 1 d . .
N7 N 0.4121(9) 0.0200(6) 0.6192(3) 0.097(6) Uani 1 1 d . .
N1 N 0.5171(5) 0.1462(6) 0.65208(18) 0.059(3) Uani 1 1 d . .
N3 N 0.4011(5) 0.2613(5) 0.65968(17) 0.052(3) Uani 1 1 d . .
N2 N 0.6039(6) 0.2223(5) 0.60057(17) 0.054(3) Uani 1 1 d . .
N13 N 0.5776(5) 0.2043(5) 0.55450(16) 0.054(3) Uani 1 1 d . U
N14 N 0.5782(6) 0.0885(6) 0.5552(2) 0.071(3) Uani 1 1 d . U
N16 N 0.6058(6) 0.0771(6) 0.6024(2) 0.069(3) Uani 1 1 d . U
N11 N 0.6603(5) 0.1281(7) 0.6524(2) 0.069(3) Uani 1 1 d . U
N12 N 0.5964(8) 0.0686(7) 0.6791(2) 0.094(4) Uani 1 1 d . U
N9 N 0.6478(6) 0.1676(8) 0.6980(2) 0.083(4) Uani 1 1 d . U
N10 N 0.5350(6) 0.1707(6) 0.69881(18) 0.067(3) Uani 1 1 d . U
Fe2 Fe 0.58652(8) 0.15120(7) 0.58257(2) 0.0452(4) Uani 1 1 d . .
Fe1 Fe 0.58786(7) 0.15704(8) 0.67077(3) 0.0472(4) Uani 1 1 d . .
W1 W 0.39670(2) 0.15638(2) 0.62600(2) 0.04483(17) Uani 1 1 d . .

loop_
_atom_site_aniso_label
_atom_site_aniso_U_11
_atom_site_aniso_U_22
_atom_site_aniso_U_33
_atom_site_aniso_U_23
_atom_site_aniso_U_13
_atom_site_aniso_U_12
C4 0.047(6) 0.036(6) 0.049(6) 0.008(5) 0.012(5) -0.008(5)
C6 0.080(11) 0.055(9) 0.087(11) 0.008(8) -0.009(9) -0.035(8)
C8 0.050(8) 0.083(11) 0.093(12) 0.018(10) 0.007(8) -0.024(8)
C5 0.044(8) 0.091(13) 0.081(10) -0.011(9) 0.001(7) -0.009(8)
C7 0.080(11) 0.047(8) 0.079(10) -0.002(6) 0.002(8) -0.018(8)
C1 0.042(6) 0.052(7) 0.048(6) 0.018(6) -0.019(5) -0.004(6)
C3 0.024(5) 0.074(8) 0.051(6) 0.011(6) -0.001(5) -0.013(6)
C2 0.036(6) 0.051(6) 0.047(6) 0.013(5) 0.014(5) -0.012(5)
C41 0.063(7) 0.046(6) 0.048(6) 0.005(5) 0.009(5) -0.002(6)
C42 0.075(8) 0.051(7) 0.073(8) 0.020(6) 0.008(7) -0.002(6)
C43 0.073(8) 0.075(8) 0.056(7) 0.011(7) 0.011(6) 0.001(7)
C44 0.066(8) 0.086(8) 0.043(6) -0.006(6) 0.004(6) -0.006(7)
C45 0.070(8) 0.077(8) 0.047(6) -0.010(6) 0.006(6) 0.002(6)
C46 0.093(10) 0.116(11) 0.049(7) 0.001(8) 0.024(7) 0.004(10)
C47 0.091(9) 0.099(10) 0.056(7) -0.016(8) 0.008(8) 0.013(9)
C48 0.082(9) 0.085(9) 0.057(7) -0.021(7) 0.012(7) 0.005(7)
C49 0.070(8) 0.080(8) 0.049(6) -0.016(6) 0.022(6) -0.011(7)
C50 0.086(10) 0.081(9) 0.088(9) -0.040(8) -0.003(9) 0.012(8)
C51 0.113(11) 0.059(8) 0.102(10) -0.031(8) -0.001(10) -0.002(8)
C52 0.108(11) 0.060(8) 0.092(10) -0.038(8) 0.008(9) 0.004(8)
C53 0.123(15) 0.067(10) 0.073(10) 0.011(8) 0.033(10) 0.020(10)
C54 0.144(18) 0.102(14) 0.056(9) 0.040(9) 0.009(10) -0.005(13)
C55 0.134(19) 0.097(15) 0.134(18) -0.072(14) 0.012(15) 0.006(13)
C56 0.20(3) 0.085(14) 0.119(17) -0.028(13) 0.027(18) 0.021(16)
C70 0.11(2) 0.28(3) 0.22(3) 0.00(3) 0.03(2) 0.06(2)
C62 0.098(13) 0.140(15) 0.183(16) -0.015(14) 0.005(12) 0.068(11)
C63 0.111(13) 0.116(13) 0.169(15) -0.006(12) -0.006(12) 0.075(11)
C64 0.095(10) 0.105(11) 0.127(12) 0.009(9) 0.007(9) 0.062(9)
C65 0.078(9) 0.087(9) 0.092(9) -0.001(8) -0.002(8) 0.037(8)
C66 0.124(12) 0.103(12) 0.126(12) 0.032(10) 0.025(11) 0.054(10)
C67 0.120(9) 0.073(8) 0.108(8) 0.022(6) 0.008(7) 0.019(7)
C68 0.094(10) 0.072(9) 0.072(8) 0.021(7) 0.022(8) 0.030(8)
C69 0.16(2) 0.19(3) 0.19(2) 0.01(2) 0.12(2) 0.03(2)
C59 0.126(12) 0.171(13) 0.165(12) -0.015(11) 0.029(11) 0.031(11)
C58 0.121(11) 0.154(12) 0.145(12) -0.012(11) 0.052(10) 0.004(11)
C57 0.074(10) 0.131(13) 0.127(12) -0.032(11) 0.024(9) -0.004(10)
N15 0.066(8) 0.102(10) 0.098(9) -0.031(8) 0.027(7) 0.014(7)
C61 0.085(10) 0.097(10) 0.120(11) -0.019(9) -0.002(9) 0.025(9)
C60 0.101(11) 0.139(12) 0.159(13) -0.017(12) 0.025(10) 0.037(10)
C71 0.14(2) 0.16(2) 0.24(3) 0.12(2) 0.00(2) 0.077(19)
C72 0.14(2) 0.127(19) 0.118(17) 0.065(15) 0.020(15) 0.032(16)
C25 0.033(6) 0.113(11) 0.076(8) -0.024(8) 0.017(6) 0.020(7)
C26 0.038(6) 0.125(11) 0.126(10) -0.028(9) 0.036(7) 0.028(7)
C27 0.068(9) 0.138(13) 0.139(13) 0.006(11) 0.008(10) 0.057(10)
C28 0.083(10) 0.142(12) 0.112(11) 0.011(10) 0.018(9) 0.062(9)
C29 0.081(9) 0.121(11) 0.075(8) 0.008(8) -0.001(7) 0.042(8)
C30 0.116(13) 0.138(14) 0.125(13) 0.040(11) 0.035(11) 0.082(11)
C31 0.155(15) 0.121(13) 0.153(14) 0.036(12) 0.028(13) 0.079(12)
C32 0.153(13) 0.107(11) 0.135(12) 0.040(10) 0.037(11) 0.057(10)
C33 0.120(11) 0.095(10) 0.081(9) 0.032(8) 0.018(8) 0.039(9)
C34 0.185(16) 0.118(13) 0.181(15) 0.074(12) 0.046(14) 0.058(12)
C35 0.175(15) 0.101(12) 0.161(14) 0.074(11) 0.071(13) 0.041(11)
C36 0.146(14) 0.076(10) 0.137(13) 0.053(10) 0.049(11) 0.044(10)
C40 0.25(3) 0.111(19) 0.24(3) 0.10(2) 0.12(2) 0.07(2)
C39 0.24(3) 0.17(3) 0.26(3) 0.11(2) 0.04(3) 0.06(2)
C38 0.080(15) 0.22(3) 0.18(2) -0.03(2) 0.023(16) 0.074(18)
C37 0.075(9) 0.147(12) 0.156(12) -0.031(11) 0.018(9) -0.042(9)
C20 0.055(7) 0.075(8) 0.061(7) 0.016(7) 0.005(6) 0.010(7)
C19 0.078(9) 0.096(10) 0.076(9) 0.002(8) 0.010(8) -0.007(8)
C18 0.111(11) 0.100(11) 0.065(8) -0.001(8) 0.026(8) 0.009(10)
C16 0.127(11) 0.089(9) 0.048(7) 0.012(7) 0.011(8) -0.001(9)
C17 0.112(10) 0.071(8) 0.043(6) 0.012(6) -0.002(7) 0.018(8)
C15 0.132(13) 0.117(12) 0.049(7) 0.014(8) 0.002(9) 0.021(12)
C14 0.124(12) 0.136(12) 0.048(8) 0.023(8) -0.010(9) 0.009(12)
C12 0.100(10) 0.121(11) 0.066(8) 0.023(8) -0.022(8) 0.003(10)
C13 0.084(8) 0.083(8) 0.054(7) 0.019(6) -0.008(7) 0.025(7)
C11 0.103(11) 0.154(14) 0.097(11) 0.036(11) -0.048(10) 0.001(11)
C10 0.088(10) 0.165(14) 0.110(12) 0.021(12) -0.048(10) 0.009(11)
C9 0.062(8) 0.152(14) 0.088(10) 0.008(10) -0.037(8) 0.016(10)
C21 0.13(2) 0.23(3) 0.18(2) 0.05(2) -0.105(18) 0.02(2)
C22 0.13(2) 0.26(3) 0.15(2) 0.02(2) -0.079(18) 0.00(2)
C23 0.110(17) 0.18(2) 0.103(15) -0.005(16) 0.048(14) -0.018(17)
C24 0.079(12) 0.17(2) 0.099(14) 0.007(14) 0.062(11) -0.004(13)
N4 0.053(6) 0.039(6) 0.057(6) 0.004(5) 0.005(5) -0.003(4)
N6 0.077(11) 0.17(2) 0.110(13) -0.051(13) -0.030(10) -0.045(12)
N8 0.119(14) 0.083(11) 0.090(11) 0.031(9) 0.008(10) -0.020(10)
N5 0.049(8) 0.127(16) 0.127(15) -0.019(12) 0.008(9) -0.010(9)
N7 0.129(16) 0.050(8) 0.113(12) -0.011(8) -0.005(11) -0.043(9)
N1 0.062(7) 0.065(7) 0.050(6) 0.004(6) -0.015(5) -0.003(6)
N3 0.038(6) 0.063(6) 0.055(6) -0.017(5) -0.009(5) -0.010(5)
N2 0.061(7) 0.052(6) 0.048(6) -0.012(5) -0.006(5) -0.005(6)
N13 0.071(7) 0.050(5) 0.042(5) 0.002(4) 0.008(5) -0.008(5)
N14 0.082(8) 0.072(7) 0.059(6) -0.012(6) 0.021(6) -0.011(6)
N16 0.071(8) 0.063(7) 0.074(7) -0.004(6) 0.001(6) 0.031(6)
N11 0.048(6) 0.104(9) 0.056(6) -0.002(6) -0.001(5) 0.025(6)
N12 0.118(11) 0.078(8) 0.087(8) 0.039(7) 0.024(8) 0.028(8)
N9 0.074(8) 0.110(10) 0.063(7) 0.002(7) -0.029(6) 0.020(7)
N10 0.089(8) 0.072(7) 0.041(5) 0.017(5) 0.007(5) 0.003(6)
Fe2 0.0526(9) 0.0415(9) 0.0416(8) -0.0080(6) 0.0096(7) 0.0051(8)
Fe1 0.0351(8) 0.0641(11) 0.0423(8) 0.0143(7) -0.0063(6) 0.0045(8)
W1 0.0374(3) 0.0409(3) 0.0561(3) 0.00420(19) -0.00333(18) -0.0125(2)

loop_
_atom_type_symbol
_atom_type_description
_atom_type_scat_dispersion_real
_atom_type_scat_dispersion_imag
_atom_type_scat_source
C C 0.0033 0.0016 'International Tables Vol C Tables 4.2.6.8 and 6.1.1.4'
H H 0.0000 0.0000 'International Tables Vol C Tables 4.2.6.8 and 6.1.1.4'
Fe Fe 0.3463 0.8444 'International Tables Vol C Tables 4.2.6.8 and 6.1.1.4'
N N 0.0061 0.0033 'International Tables Vol C Tables 4.2.6.8 and 6.1.1.4'
W W -0.8490 6.8722 'International Tables Vol C Tables 4.2.6.8 and 6.1.1.4'

loop_
_geom_angle_atom_site_label_1
_geom_angle_atom_site_label_2
_geom_angle_atom_site_label_3
_geom_angle
_geom_angle_site_symmetry_1
_geom_angle_site_symmetry_3
N4 C4 W1 178.6(12) . .
N6 C6 W1 174(2) . .
N8 C8 W1 177.6(16) . .
N5 C5 W1 174.9(17) . .
N7 C7 W1 175.2(19) . .
N1 C1 W1 179.1(13) . .
N3 C3 W1 178.0(12) . .
N2 C2 W1 176.9(12) 4_655 .
C42 C41 H41 118.8 . .
N13 C41 H41 118.8 . .
N13 C41 C42 122.4(13) . .
C41 C42 C53 113.3(15) . .
C43 C42 C41 121.0(14) . .
C43 C42 C53 125.7(15) . .
C42 C43 C44 116.0(14) . .
C42 C43 C54 122.9(16) . .
C44 C43 C54 121.0(16) . .
C43 C44 C45 121.3(14) . .
C43 C44 C46 127.8(15) . .
C45 C44 C46 110.8(15) . .
C44 C45 C49 123.2(13) . .
N13 C45 C44 120.1(15) . .
N13 C45 C49 116.7(13) . .
C44 C46 H46 115.9 . .
C47 C46 C44 128.2(17) . .
C47 C46 H46 115.9 . .
C46 C47 H47 118.8 . .
C46 C47 C48 122.5(17) . .
C48 C47 H47 118.8 . .
C49 C48 C47 116.3(17) . .
C50 C48 C47 126.8(17) . .
C50 C48 C49 116.9(17) . .
C48 C49 C45 119.0(15) . .
N14 C49 C45 118.6(13) . .
N14 C49 C48 122.1(17) . .
C48 C50 C51 121.4(16) . .
C48 C50 C55 117(2) . .
C51 C50 C55 121.7(19) . .
C50 C51 C52 118.0(18) . .
C50 C51 C56 124.0(19) . .
C52 C51 C56 118(2) . .
N14 C52 C51 122(2) . .
C42 C53 H53A 109.5 . .
C42 C53 H53B 109.5 . .
C42 C53 H53C 109.5 . .
H53A C53 H53B 109.5 . .
H53A C53 H53C 109.5 . .
H53B C53 H53C 109.5 . .
C43 C54 H54A 109.5 . .
C43 C54 H54B 109.5 . .
C43 C54 H54C 109.5 . .
H54A C54 H54B 109.5 . .
H54A C54 H54C 109.5 . .
H54B C54 H54C 109.5 . .
C50 C55 H55A 109.5 . .
C50 C55 H55B 109.5 . .
C50 C55 H55C 109.5 . .
H55A C55 H55B 109.5 . .
H55A C55 H55C 109.5 . .
H55B C55 H55C 109.5 . .
C51 C56 H56A 109.5 . .
C51 C56 H56B 109.5 . .
C51 C56 H56C 109.5 . .
H56A C56 H56B 109.5 . .
H56A C56 H56C 109.5 . .
H56B C56 H56C 109.5 . .
H70A C70 H70B 109.5 . .
H70A C70 H70C 109.5 . .
H70B C70 H70C 109.5 . .
C59 C70 H70A 109.5 . .
C59 C70 H70B 109.5 . .
C59 C70 H70C 109.5 . .
C63 C62 H62 120.3 . .
C63 C62 C60 119(2) . .
C60 C62 H62 120.3 . .
C62 C63 H63 117.1 . .
C62 C63 C64 126(3) . .
C64 C63 H63 117.1 . .
C65 C64 C63 111(2) . .
C66 C64 C63 123(2) . .
C66 C64 C65 126(2) . .
C61 C65 C64 122.6(18) . .
N16 C65 C64 118(2) . .
N16 C65 C61 119.3(17) . .
C64 C66 C67 114(2) . .
C64 C66 C71 126(2) . .
C67 C66 C71 120(2) . .
C66 C67 C72 126(2) . .
C68 C67 C66 118(2) . .
C68 C67 C72 115(2) . .
C67 C68 H68 119.0 . .
N16 C68 C67 122.0(18) . .
N16 C68 H68 119.0 . .
H69A C69 H69B 109.5 . .
H69A C69 H69C 109.5 . .
H69B C69 H69C 109.5 . .
C58 C69 H69A 109.5 . .
C58 C69 H69B 109.5 . .
C58 C69 H69C 109.5 . .
C58 C59 C70 124(2) . .
C58 C59 C60 120.0 . .
C60 C59 C70 116(2) . .
C59 C58 C69 120.6(19) . .
C59 C58 C57 120.0 . .
C57 C58 C69 118.5(18) . .
C58 C57 N15 120.0 . .
C57 N15 Fe2 125.0(8) . .
C61 N15 C57 120.0 . .
C61 N15 Fe2 114.0(8) . .
C65 C61 N15 116.9(12) . .
C65 C61 C60 123.0(12) . .
N15 C61 C60 120.0 . .
C59 C60 C62 121.7(17) . .
C61 C60 C62 117.8(17) . .
C61 C60 C59 120.0 . .
C66 C71 H71A 109.5 . .
C66 C71 H71B 109.5 . .
C66 C71 H71C 109.5 . .
H71A C71 H71B 109.5 . .
H71A C71 H71C 109.5 . .
H71B C71 H71C 109.5 . .
C67 C72 H72A 109.5 . .
C67 C72 H72B 109.5 . .
C67 C72 H72C 109.5 . .
H72A C72 H72B 109.5 . .
H72A C72 H72C 109.5 . .
H72B C72 H72C 109.5 . .
C26 C25 H25 117.3 . .
N11 C25 H25 117.3 . .
N11 C25 C26 125.4(18) . .
C27 C26 C25 113.4(18) . .
C27 C26 C37 134.0(19) . .
C37 C26 C25 112.5(16) . .
C26 C27 C38 117(3) . .
C28 C27 C26 126.0(19) . .
C28 C27 C38 116(2) . .
C27 C28 C29 117(2) . .
C27 C28 C30 127(2) . .
C29 C28 C30 115(2) . .
C33 C29 C28 122(2) . .
C33 C29 N11 115.9(17) . .
N11 C29 C28 122(2) . .
C28 C30 H30 121.1 . .
C31 C30 C28 118(2) . .
C31 C30 H30 121.1 . .
C30 C31 H31 114.2 . .
C30 C31 C32 132(3) . .
C32 C31 H31 114.2 . .
C31 C32 C33 111(2) . .
C34 C32 C31 127(3) . .
C34 C32 C33 119(3) . .
C29 C33 C32 121(2) . .
C29 C33 N12 121.5(18) . .
N12 C33 C32 117(2) . .
C32 C34 C35 120(3) . .
C32 C34 C39 123(3) . .
C35 C34 C39 112(3) . .
C34 C35 C36 118(2) . .
C34 C35 C40 128(3) . .
C36 C35 C40 110(2) . .
C35 C36 H36 120.7 . .
N12 C36 C35 119(2) . .
N12 C36 H36 120.7 . .
C35 C40 H40A 109.5 . .
C35 C40 H40B 109.5 . .
C35 C40 H40C 109.5 . .
H40A C40 H40B 109.5 . .
H40A C40 H40C 109.5 . .
H40B C40 H40C 109.5 . .
C34 C39 H39A 109.5 . .
C34 C39 H39B 109.5 . .
C34 C39 H39C 109.5 . .
H39A C39 H39B 109.5 . .
H39A C39 H39C 109.5 . .
H39B C39 H39C 109.5 . .
C27 C38 H38A 109.5 . .
C27 C38 H38B 109.5 . .
C27 C38 H38C 109.5 . .
H38A C38 H38B 109.5 . .
H38A C38 H38C 109.5 . .
H38B C38 H38C 109.5 . .
C26 C37 H37A 109.5 . .
C26 C37 H37B 109.5 . .
C26 C37 H37C 109.5 . .
H37A C37 H37B 109.5 . .
H37A C37 H37C 109.5 . .
H37B C37 H37C 109.5 . .
C19 C20 H20 118.5 . .
N10 C20 H20 118.5 . .
N10 C20 C19 122.9(16) . .
C20 C19 C24 116.6(17) . .
C18 C19 C20 120.4(19) . .
C18 C19 C24 123.1(18) . .
C19 C18 C16 120.8(17) . .
C19 C18 C23 119(2) . .
C16 C18 C23 120.4(19) . .
C18 C16 C17 115.8(17) . .
C15 C16 C18 126.4(18) . .
C15 C16 C17 118(2) . .
C13 C17 C16 121.0(16) . .
N10 C17 C16 118.2(19) . .
N10 C17 C13 120.7(16) . .
C16 C15 H15 120.3 . .
C14 C15 C16 119.5(19) . .
C14 C15 H15 120.3 . .
C15 C14 H14 116.4 . .
C15 C14 C12 127.3(19) . .
C12 C14 H14 116.4 . .
C14 C12 C13 117(2) . .
C14 C12 C11 128.9(19) . .
C11 C12 C13 113.7(19) . .
C17 C13 C12 116.8(17) . .
N9 C13 C17 115.8(15) . .
N9 C13 C12 126.8(18) . .
C12 C11 C22 121(2) . .
C10 C11 C12 120.5(18) . .
C10 C11 C22 118(2) . .
C11 C10 C9 122(2) . .
C11 C10 C21 127(2) . .
C9 C10 C21 111(2) . .
C10 C9 H9 121.4 . .
N9 C9 C10 117(2) . .
N9 C9 H9 121.4 . .
C10 C21 H21A 109.5 . .
C10 C21 H21B 109.5 . .
C10 C21 H21C 109.5 . .
H21A C21 H21B 109.5 . .
H21A C21 H21C 109.5 . .
H21B C21 H21C 109.5 . .
C11 C22 H22A 109.5 . .
C11 C22 H22B 109.5 . .
C11 C22 H22C 109.5 . .
H22A C22 H22B 109.5 . .
H22A C22 H22C 109.5 . .
H22B C22 H22C 109.5 . .
C18 C23 H23A 109.5 . .
C18 C23 H23B 109.5 . .
C18 C23 H23C 109.5 . .
H23A C23 H23B 109.5 . .
H23A C23 H23C 109.5 . .
H23B C23 H23C 109.5 . .
C19 C24 H24A 109.5 . .
C19 C24 H24B 109.5 . .
C19 C24 H24C 109.5 . .
H24A C24 H24B 109.5 . .
H24A C24 H24C 109.5 . .
H24B C24 H24C 109.5 . .
C4 N4 Fe2 156.2(11) . .
C1 N1 Fe1 167.9(13) . .
C3 N3 Fe1 159.8(11) . 4_655
C2 N2 Fe2 167.1(12) 4_655 .
C41 N13 C45 119.1(12) . .
C41 N13 Fe2 125.6(9) . .
C45 N13 Fe2 115.1(10) . .
C49 N14 C52 118.9(15) . .
C49 N14 Fe2 114.0(11) . .
C52 N14 Fe2 127.0(12) . .
C65 N16 Fe2 113.5(13) . .
C68 N16 C65 119.6(15) . .
C68 N16 Fe2 126.2(11) . .
C25 N11 C29 116.4(15) . .
C25 N11 Fe1 128.9(13) . .
C29 N11 Fe1 113.3(12) . .
C33 N12 C36 121.9(16) . .
C33 N12 Fe1 111.1(13) . .
C36 N12 Fe1 126.0(14) . .
C13 N9 C9 119.6(14) . .
C13 N9 Fe1 115.7(13) . .
C9 N9 Fe1 124.1(12) . .
C20 N10 C17 121.6(14) . .
C20 N10 Fe1 125.7(11) . .
C17 N10 Fe1 112.6(12) . .
N15 Fe2 N13 94.0(5) . .
N15 Fe2 N14 79.2(5) . .
N15 Fe2 N16 74.6(5) . .
N4 Fe2 N15 165.8(5) . .
N4 Fe2 N13 98.7(5) . .
N4 Fe2 N14 97.9(5) . .
N4 Fe2 N16 91.5(5) . .
N2 Fe2 N15 94.4(5) . .
N2 Fe2 N4 91.8(5) . .
N2 Fe2 N13 90.1(4) . .
N2 Fe2 N14 163.5(5) . .
N2 Fe2 N16 106.9(5) . .
N13 Fe2 N14 75.3(5) . .
N13 Fe2 N16 160.0(5) . .
N16 Fe2 N14 86.3(5) . .
N1 Fe1 N3 91.3(5) . 4_655
N1 Fe1 N11 106.9(5) . .
N1 Fe1 N12 95.5(7) . .
N1 Fe1 N9 164.7(6) . .
N1 Fe1 N10 91.2(5) . .
N3 Fe1 N11 90.7(5) 4_655 .
N3 Fe1 N12 166.1(6) 4_655 .
N3 Fe1 N9 94.5(6) 4_655 .
N3 Fe1 N10 102.1(5) 4_655 .
N11 Fe1 N9 87.1(5) . .
N11 Fe1 N10 157.6(5) . .
N12 Fe1 N11 75.7(6) . .
N12 Fe1 N9 82.0(7) . .
N12 Fe1 N10 89.9(6) . .
N10 Fe1 N9 73.8(5) . .
C4 W1 C6 76.5(6) . .
C4 W1 C8 135.8(6) . .
C4 W1 C7 79.0(6) . .
C4 W1 C1 70.3(5) . .
C4 W1 C3 116.1(4) . .
C4 W1 C2 74.4(5) . .
C8 W1 C6 122.1(6) . .
C8 W1 C7 71.0(7) . .
C8 W1 C1 75.3(5) . .
C8 W1 C2 143.8(6) . .
C5 W1 C4 146.0(6) . .
C5 W1 C6 73.1(7) . .
C5 W1 C8 74.9(7) . .
C5 W1 C7 105.7(7) . .
C5 W1 C1 142.9(6) . .
C5 W1 C3 79.8(6) . .
C5 W1 C2 84.8(6) . .
C7 W1 C6 73.1(6) . .
C7 W1 C1 84.8(6) . .
C1 W1 C6 143.0(6) . .
C3 W1 C6 139.5(6) . .
C3 W1 C8 77.3(6) . .
C3 W1 C7 144.7(6) . .
C3 W1 C1 72.4(5) . .
C3 W1 C2 69.8(5) . .
C2 W1 C6 78.1(5) . .
C2 W1 C7 144.5(5) . .
C2 W1 C1 107.4(4) . .

loop_
_geom_bond_atom_site_label_1
_geom_bond_atom_site_label_2
_geom_bond_distance
_geom_bond_site_symmetry_2
C4 N4 1.140(15) .
C4 W1 2.163(11) .
C6 N6 1.12(2) .
C6 W1 2.219(18) .
C8 N8 1.14(2) .
C8 W1 2.184(17) .
C5 N5 1.20(2) .
C5 W1 2.148(16) .
C7 N7 1.09(2) .
C7 W1 2.202(16) .
C1 N1 1.110(16) .
C1 W1 2.207(10) .
C3 N3 1.118(17) .
C3 W1 2.175(15) .
C2 N2 1.119(16) 4_655
C2 W1 2.188(12) .
C41 H41 0.9300 .
C41 C42 1.423(18) .
C41 N13 1.306(16) .
C42 C43 1.39(2) .
C42 C53 1.43(2) .
C43 C44 1.40(2) .
C43 C54 1.48(2) .
C44 C45 1.41(2) .
C44 C46 1.49(2) .
C45 C49 1.49(2) .
C45 N13 1.401(17) .
C46 H46 0.9300 .
C46 C47 1.27(3) .
C47 H47 0.9300 .
C47 C48 1.43(3) .
C48 C49 1.43(2) .
C48 C50 1.35(3) .
C49 N14 1.31(2) .
C50 C51 1.37(3) .
C50 C55 1.62(2) .
C51 C52 1.39(2) .
C51 C56 1.50(3) .
C52 N14 1.33(2) .
C53 H53A 0.9600 .
C53 H53B 0.9600 .
C53 H53C 0.9600 .
C54 H54A 0.9600 .
C54 H54B 0.9600 .
C54 H54C 0.9600 .
C55 H55A 0.9600 .
C55 H55B 0.9600 .
C55 H55C 0.9600 .
C56 H56A 0.9600 .
C56 H56B 0.9600 .
C56 H56C 0.9600 .
C70 H70A 0.9600 .
C70 H70B 0.9600 .
C70 H70C 0.9600 .
C70 C59 1.515(17) .
C62 H62 0.9300 .
C62 C63 1.28(4) .
C62 C60 1.46(3) .
C63 H63 0.9300 .
C63 C64 1.55(3) .
C64 C65 1.43(3) .
C64 C66 1.26(4) .
C65 C61 1.38(2) .
C65 N16 1.35(2) .
C66 C67 1.45(3) .
C66 C71 1.55(4) .
C67 C68 1.43(3) .
C67 C72 1.62(3) .
C68 H68 0.9300 .
C68 N16 1.30(2) .
C69 H69A 0.9600 .
C69 H69B 0.9600 .
C69 H69C 0.9600 .
C69 C58 1.44(3) .
C59 C58 1.3900 .
C59 C60 1.3900 .
C58 C57 1.3900 .
C57 N15 1.3900 .
N15 C61 1.3900 .
N15 Fe2 2.196(9) .
C61 C60 1.3900 .
C71 H71A 0.9600 .
C71 H71B 0.9600 .
C71 H71C 0.9600 .
C72 H72A 0.9600 .
C72 H72B 0.9600 .
C72 H72C 0.9600 .
C25 H25 0.9300 .
C25 C26 1.455(16) .
C25 N11 1.29(2) .
C26 C27 1.33(3) .
C26 C37 1.445(18) .
C27 C28 1.32(3) .
C27 C38 1.61(3) .
C28 C29 1.41(3) .
C28 C30 1.53(3) .
C29 C33 1.36(3) .
C29 N11 1.38(2) .
C30 H30 0.9300 .
C30 C31 1.28(4) .
C31 H31 0.9300 .
C31 C32 1.36(4) .
C32 C33 1.54(3) .
C32 C34 1.28(4) .
C33 N12 1.37(3) .
C34 C35 1.44(4) .
C34 C39 1.49(4) .
C35 C36 1.45(3) .
C35 C40 1.46(4) .
C36 H36 0.9300 .
C36 N12 1.41(3) .
C40 H40A 0.9600 .
C40 H40B 0.9600 .
C40 H40C 0.9600 .
C39 H39A 0.9600 .
C39 H39B 0.9600 .
C39 H39C 0.9600 .
C38 H38A 0.9600 .
C38 H38B 0.9600 .
C38 H38C 0.9600 .
C37 H37A 0.9600 .
C37 H37B 0.9600 .
C37 H37C 0.9600 .
C20 H20 0.9300 .
C20 C19 1.36(2) .
C20 N10 1.30(2) .
C19 C18 1.33(3) .
C19 C24 1.53(3) .
C18 C16 1.43(3) .
C18 C23 1.58(3) .
C16 C17 1.47(2) .
C16 C15 1.38(3) .
C17 C13 1.42(3) .
C17 N10 1.36(2) .
C15 H15 0.9300 .
C15 C14 1.31(3) .
C14 H14 0.9300 .
C14 C12 1.38(3) .
C12 C13 1.44(2) .
C12 C11 1.42(3) .
C13 N9 1.29(2) .
C11 C10 1.38(4) .
C11 C22 1.54(3) .
C10 C9 1.44(3) .
C10 C21 1.61(4) .
C9 H9 0.9300 .
C9 N9 1.41(2) .
C21 H21A 0.9600 .
C21 H21B 0.9600 .
C21 H21C 0.9600 .
C22 H22A 0.9600 .
C22 H22B 0.9600 .
C22 H22C 0.9600 .
C23 H23A 0.9600 .
C23 H23B 0.9600 .
C23 H23C 0.9600 .
C24 H24A 0.9600 .
C24 H24B 0.9600 .
C24 H24C 0.9600 .
N4 Fe2 2.101(11) .
N1 Fe1 2.077(11) .
N3 Fe1 2.081(11) 4_655
N2 C2 1.119(16) 4_655
N2 Fe2 2.084(10) .
N13 Fe2 2.199(11) .
N14 Fe2 2.301(13) .
N16 Fe2 2.214(13) .
N11 Fe1 2.191(12) .
N12 Fe1 2.178(14) .
N9 Fe1 2.259(13) .
N10 Fe1 2.209(13) .
Fe1 N3 2.081(11) 4_655

loop_
_platon_squeeze_void_nr
_platon_squeeze_void_average_x
_platon_squeeze_void_average_y
_platon_squeeze_void_average_z
_platon_squeeze_void_volume
_platon_squeeze_void_count_electrons
_platon_squeeze_void_content
1 -0.059 0.173 0.073 13819 5107 ' '

loop_
_twin_individual_id
_twin_individual_mass_fraction_refined
1 0.368(2)
2 0.632(2)
